data_7122616
loop_
_publ_author_name
'Wu, Yue'
'Zhang, Xu'
'Zhang, Yun-Qin'
'Yang, Ming'
'Chen, Zhong-Ning'

_publ_section_title
;
 Achievement of ligand-field induced thermochromic luminescence via
 two-step single-crystal to single-crystal transformations.
;
_journal_issue 99
_journal_name_full 'Chemical communications (Cambridge, England)'
_journal_page_first 13961
_journal_page_last 13964
_journal_paper_doi 10.1039/c8cc08665f
_journal_volume 54
_journal_year 2018
_chemical_formula_sum 'C29 H23 Br2 Mn N O2 P2'
_chemical_formula_weight 694.18
_space_group_crystal_system triclinic
_space_group_IT_number 2
_space_group_name_Hall '-P 1'
_space_group_name_H-M_alt 'P -1'
_symmetry_space_group_name_Hall '-P 1'
_symmetry_space_group_name_H-M 'P -1'
_atom_sites_solution_hydrogens geom
_audit_creation_method SHELXL-2016/6
_audit_update_record
;
2018-10-11 deposited with the CCDC.
2018-11-20 downloaded from the CCDC.
;
_cell_angle_alpha 85.095(4)
_cell_angle_beta 68.271(4)
_cell_angle_gamma 82.281(4)
_cell_formula_units_Z 2
_cell_length_a 10.4868(12)
_cell_length_b 12.5077(14)
_cell_length_c 12.6045(13)
_cell_measurement_reflns_used 7485
_cell_measurement_temperature 410(2)
_cell_measurement_theta_max 25.31
_cell_measurement_theta_min 2.35
_cell_volume 1520.7(3)
_computing_structure_refinement 'SHELXL-2016/6 (Sheldrick, 2016)'
_diffrn_ambient_temperature 410(2)
_diffrn_measured_fraction_theta_full 0.988
_diffrn_measured_fraction_theta_max 0.976
_diffrn_measurement_device_type 'Bruker APEX-II CCD'
_diffrn_measurement_method '\f and \w scans'
_diffrn_radiation_type MoK\a
_diffrn_radiation_wavelength 0.71073
_diffrn_reflns_av_R_equivalents 0.1737
_diffrn_reflns_av_unetI/netI 0.0977
_diffrn_reflns_Laue_measured_fraction_full 0.988
_diffrn_reflns_Laue_measured_fraction_max 0.976
_diffrn_reflns_limit_h_max 12
_diffrn_reflns_limit_h_min -12
_diffrn_reflns_limit_k_max 15
_diffrn_reflns_limit_k_min -15
_diffrn_reflns_limit_l_max 15
_diffrn_reflns_limit_l_min -15
_diffrn_reflns_number 28927
_diffrn_reflns_point_group_measured_fraction_full 0.988
_diffrn_reflns_point_group_measured_fraction_max 0.976
_diffrn_reflns_theta_full 25.242
_diffrn_reflns_theta_max 25.530
_diffrn_reflns_theta_min 2.522
_exptl_absorpt_coefficient_mu 3.192
_exptl_absorpt_correction_T_max 0.727
_exptl_absorpt_correction_T_min 0.469
_exptl_absorpt_correction_type multi-scan
_exptl_crystal_colour colourless
_exptl_crystal_density_diffrn 1.516
_exptl_crystal_description block
_exptl_crystal_F_000 690
_exptl_crystal_size_max 0.400
_exptl_crystal_size_mid 0.200
_exptl_crystal_size_min 0.100
_refine_diff_density_max 0.499
_refine_diff_density_min -1.014
_refine_diff_density_rms 0.098
_refine_ls_extinction_method none
_refine_ls_goodness_of_fit_ref 1.026
_refine_ls_hydrogen_treatment constr
_refine_ls_matrix_type full
_refine_ls_number_parameters 334
_refine_ls_number_reflns 5555
_refine_ls_number_restraints 24
_refine_ls_restrained_S_all 1.032
_refine_ls_R_factor_all 0.1363
_refine_ls_R_factor_gt 0.0854
_refine_ls_shift/su_max 0.000
_refine_ls_shift/su_mean 0.000
_refine_ls_structure_factor_coef Fsqd
_refine_ls_weighting_details 'w=1/[\s^2^(Fo^2^)+(0.1141P)^2^+1.5038P] where P=(Fo^2^+2Fc^2^)/3'
_refine_ls_weighting_scheme calc
_refine_ls_wR_factor_gt 0.1856
_refine_ls_wR_factor_ref 0.2288
_reflns_Friedel_coverage 0.000
_reflns_number_gt 3317
_reflns_number_total 5555
_reflns_threshold_expression 'I > 2\s(I)'
_cod_data_source_file c8cc08665f2.cif
_cod_data_source_block 410_K
_cod_depositor_comments
;
The following automatic conversions were performed:

'_exptl_absorpt_correction_type' value 'Multi-scan' changed to
'multi-scan' according to
/home/data/users/saulius/crontab/automatic-downloads/rss-feeds/RSC/lib/dictionaries/cif_core.dic
dictionary named 'cif_core.dic' version 2.4.2 from 2011-04-26.

Automatic conversion script
Id: cif_fix_values 4973 2017-02-22 13:04:09Z antanas 

 Adding full bibliography for 7122609--7122621.cif.
;
_cod_database_code 7122616
_shelx_shelxl_version_number 2016/6
_shelx_space_group_comment
;
The symmetry employed for this shelxl refinement is uniquely defined
by the following loop, which should always be used as a source of
symmetry information in preference to the above space-group names.
They are only intended as comments.
;
_shelx_estimated_absorpt_t_min 0.362
_shelx_estimated_absorpt_t_max 0.741

loop_
_space_group_symop_operation_xyz
'x, y, z'
'-x, -y, -z'

loop_
_atom_site_label
_atom_site_type_symbol
_atom_site_fract_x
_atom_site_fract_y
_atom_site_fract_z
_atom_site_U_iso_or_equiv
_atom_site_adp_type
_atom_site_occupancy
_atom_site_site_symmetry_order
_atom_site_calc_flag
_atom_site_refinement_flags_posn
_atom_site_refinement_flags_adp
Br1 Br 1.14456(9) -0.01716(6) 0.21326(7) 0.0913(3) Uani 1 1 d . .
Br2 Br 1.14678(13) 0.14607(9) -0.08891(8) 0.1211(4) Uani 1 1 d . .
Mn1 Mn 1.05827(9) 0.14315(8) 0.12129(9) 0.0673(3) Uani 1 1 d . .
P2 P 0.21963(16) 0.31267(13) 0.21770(16) 0.0609(5) Uani 1 1 d . .
P1 P 0.70985(17) 0.23407(17) 0.26201(18) 0.0768(6) Uani 1 1 d . .
N1 N 0.4734(5) 0.2574(4) 0.2217(4) 0.0582(13) Uani 1 1 d . .
O2 O 0.1294(5) 0.2718(4) 0.1661(5) 0.0897(16) Uani 1 1 d . .
C5 C 0.3916(6) 0.2412(5) 0.1661(5) 0.0571(15) Uani 1 1 d . .
O1 O 0.8552(5) 0.1886(6) 0.1967(6) 0.118(2) Uani 1 1 d . .
C1 C 0.6020(6) 0.2046(5) 0.1872(6) 0.0620(16) Uani 1 1 d . .
C4 C 0.4341(6) 0.1729(6) 0.0750(6) 0.074(2) Uani 1 1 d . .
H4A H 0.375683 0.164610 0.036660 0.089 Uiso 1 1 calc R U
C2 C 0.6481(7) 0.1327(5) 0.0992(7) 0.079(2) Uani 1 1 d . .
H2A H 0.735879 0.095010 0.079345 0.094 Uiso 1 1 calc R U
C12 C 0.6444(9) 0.1818(7) 0.4060(8) 0.094(3) Uani 1 1 d . .
C9 C 0.226(2) 0.6714(11) 0.1362(17) 0.195(11) Uani 1 1 d . .
H9A H 0.226692 0.744647 0.115907 0.234 Uiso 1 1 calc R U
C10 C 0.129(2) 0.6228(12) 0.1368(11) 0.174(8) Uani 1 1 d . .
H10A H 0.054606 0.663156 0.123308 0.209 Uiso 1 1 calc R U
C15 C 0.560(2) 0.1046(13) 0.6292(13) 0.169(6) Uani 1 1 d . .
H15A H 0.532001 0.077603 0.704454 0.203 Uiso 1 1 calc R U
C24 C 0.1603(6) 0.2934(6) 0.3678(6) 0.0730(19) Uani 1 1 d . .
C6 C 0.2330(8) 0.4528(6) 0.1816(7) 0.085(2) Uani 1 1 d . .
C22 C 0.7460(15) 0.5469(8) 0.1624(12) 0.151(5) Uani 1 1 d D .
H22A H 0.790491 0.582470 0.093134 0.181 Uiso 1 1 calc R U
C13 C 0.7351(14) 0.1513(18) 0.4602(14) 0.214(9) Uani 1 1 d . .
H13A H 0.828871 0.156292 0.421620 0.257 Uiso 1 1 calc R U
C21 C 0.6729(18) 0.6040(11) 0.2542(13) 0.202(9) Uani 1 1 d D .
H21A H 0.661169 0.679088 0.251135 0.243 Uiso 1 1 calc R U
C7 C 0.3380(13) 0.5025(7) 0.1825(17) 0.201(8) Uani 1 1 d . .
H7A H 0.414173 0.463660 0.194082 0.242 Uiso 1 1 calc R U
C28 C 0.093(4) 0.3496(17) 0.5596(14) 0.36(2) Uani 1 1 d . .
H28A H 0.082037 0.404236 0.609001 0.436 Uiso 1 1 calc R U
C25 C 0.1504(13) 0.1903(10) 0.4168(9) 0.131(4) Uani 1 1 d . .
H25A H 0.175632 0.132331 0.368904 0.157 Uiso 1 1 calc R U
C16 C 0.4670(15) 0.1346(10) 0.5803(10) 0.135(4) Uani 1 1 d . .
H16A H 0.374196 0.128082 0.621897 0.162 Uiso 1 1 calc R U
C11 C 0.1254(12) 0.5121(8) 0.1564(9) 0.119(3) Uani 1 1 d . .
H11A H 0.053117 0.478735 0.152838 0.143 Uiso 1 1 calc R U
C19 C 0.613(2) 0.4362(9) 0.3535(12) 0.301(17) Uani 1 1 d D .
H19A H 0.553745 0.402149 0.417594 0.362 Uiso 1 1 calc R U
C3 C 0.5656(7) 0.1175(6) 0.0427(7) 0.085(2) Uani 1 1 d . .
H3A H 0.596383 0.070536 -0.017237 0.102 Uiso 1 1 calc R U
C14 C 0.688(3) 0.113(2) 0.571(2) 0.255(12) Uani 1 1 d . .
H14A H 0.751621 0.092871 0.606664 0.306 Uiso 1 1 calc R U
C17 C 0.5061(10) 0.1754(8) 0.4689(8) 0.102(3) Uani 1 1 d . .
H17A H 0.440019 0.198245 0.436556 0.123 Uiso 1 1 calc R U
C23 C 0.7564(15) 0.4373(8) 0.1687(9) 0.150(5) Uani 1 1 d D .
H23A H 0.809773 0.400954 0.102609 0.180 Uiso 1 1 calc R U
C8 C 0.329(2) 0.6175(11) 0.165(2) 0.260(13) Uani 1 1 d . U
H8A H 0.395268 0.655214 0.173433 0.313 Uiso 1 1 calc R U
C18 C 0.6947(7) 0.3770(7) 0.2641(7) 0.089(2) Uani 1 1 d D U
C20 C 0.617(4) 0.5454(11) 0.3525(15) 0.40(2) Uani 1 1 d D U
H20A H 0.578873 0.580444 0.421319 0.478 Uiso 1 1 calc R U
C26 C 0.1050(15) 0.1692(13) 0.5327(10) 0.158(5) Uani 1 1 d . .
H26A H 0.102011 0.098139 0.561360 0.190 Uiso 1 1 calc R U
C27 C 0.0667(19) 0.2466(15) 0.6015(11) 0.198(8) Uani 1 1 d . .
H27A H 0.021223 0.233358 0.679347 0.237 Uiso 1 1 calc R U
C29 C 0.138(3) 0.3711(12) 0.4410(13) 0.258(13) Uani 1 1 d . .
H29A H 0.151971 0.441355 0.412665 0.310 Uiso 1 1 calc R U

loop_
_atom_site_aniso_label
_atom_site_aniso_U_11
_atom_site_aniso_U_22
_atom_site_aniso_U_33
_atom_site_aniso_U_23
_atom_site_aniso_U_13
_atom_site_aniso_U_12
Br1 0.0927(6) 0.0827(5) 0.0858(6) 0.0101(4) -0.0259(5) 0.0054(4)
Br2 0.1596(10) 0.1105(7) 0.0759(6) 0.0029(5) -0.0383(6) 0.0264(7)
Mn1 0.0383(5) 0.0839(7) 0.0746(7) -0.0045(5) -0.0195(5) 0.0084(4)
P2 0.0410(8) 0.0606(9) 0.0767(11) -0.0017(8) -0.0187(8) 0.0013(7)
P1 0.0356(9) 0.0967(13) 0.0936(14) -0.0206(11) -0.0188(9) 0.0049(8)
N1 0.035(3) 0.062(3) 0.068(3) -0.010(3) -0.009(2) 0.005(2)
O2 0.059(3) 0.095(3) 0.123(4) -0.020(3) -0.045(3) 0.011(2)
C5 0.039(3) 0.062(3) 0.064(4) -0.004(3) -0.011(3) -0.006(3)
O1 0.034(3) 0.155(5) 0.158(6) -0.058(5) -0.024(3) 0.018(3)
C1 0.033(3) 0.062(4) 0.081(4) -0.013(3) -0.011(3) 0.004(3)
C4 0.041(4) 0.093(5) 0.081(5) -0.023(4) -0.007(3) -0.012(3)
C2 0.042(4) 0.070(4) 0.108(6) -0.030(4) -0.005(4) 0.001(3)
C12 0.073(5) 0.108(6) 0.112(7) -0.016(5) -0.050(5) 0.013(4)
C9 0.21(2) 0.067(8) 0.206(17) 0.017(9) 0.029(14) 0.004(10)
C10 0.24(2) 0.109(10) 0.106(9) 0.015(8) -0.028(11) 0.081(11)
C15 0.226(19) 0.170(13) 0.111(10) 0.021(9) -0.082(13) 0.025(13)
C24 0.042(3) 0.083(5) 0.077(5) 0.000(4) -0.010(3) 0.011(3)
C6 0.075(5) 0.062(4) 0.097(6) 0.002(4) -0.014(4) 0.005(4)
C22 0.170(12) 0.110(9) 0.151(12) 0.016(8) -0.036(10) -0.019(8)
C13 0.105(9) 0.39(3) 0.143(12) 0.024(15) -0.075(9) 0.036(13)
C21 0.239(18) 0.125(10) 0.173(14) -0.047(11) 0.032(13) -0.069(11)
C7 0.113(9) 0.057(5) 0.44(3) 0.007(9) -0.105(13) -0.009(5)
C28 0.70(6) 0.185(18) 0.087(10) -0.042(11) -0.064(19) 0.15(3)
C25 0.159(11) 0.124(9) 0.094(7) 0.003(6) -0.022(7) -0.039(8)
C16 0.162(12) 0.132(9) 0.104(8) 0.017(7) -0.039(8) -0.038(8)
C11 0.145(9) 0.092(6) 0.107(7) -0.003(5) -0.048(7) 0.044(6)
C19 0.45(3) 0.123(10) 0.146(12) -0.062(10) 0.143(17) -0.114(16)
C3 0.053(4) 0.089(5) 0.104(6) -0.043(5) -0.010(4) -0.008(4)
C14 0.21(2) 0.41(3) 0.165(19) 0.043(19) -0.130(17) 0.06(2)
C17 0.085(6) 0.120(7) 0.099(7) 0.024(5) -0.036(5) -0.012(5)
C23 0.200(14) 0.105(8) 0.114(9) -0.013(7) -0.027(9) 0.007(8)
C8 0.164(15) 0.073(8) 0.48(4) 0.020(13) -0.043(18) -0.024(9)
C18 0.053(4) 0.111(6) 0.098(6) -0.029(5) -0.012(4) -0.022(4)
C20 0.62(5) 0.138(13) 0.205(19) -0.087(13) 0.17(2) -0.15(2)
C26 0.171(13) 0.178(13) 0.084(8) 0.035(8) 0.000(8) -0.040(10)
C27 0.234(17) 0.184(14) 0.079(8) -0.006(9) 0.022(9) 0.072(13)
C29 0.52(4) 0.113(10) 0.110(10) -0.036(8) -0.102(16) 0.070(15)

loop_
_atom_type_symbol
_atom_type_description
_atom_type_scat_dispersion_real
_atom_type_scat_dispersion_imag
_atom_type_scat_source
C C 0.0033 0.0016 'International Tables Vol C Tables 4.2.6.8 and 6.1.1.4'
H H 0.0000 0.0000 'International Tables Vol C Tables 4.2.6.8 and 6.1.1.4'
N N 0.0061 0.0033 'International Tables Vol C Tables 4.2.6.8 and 6.1.1.4'
O O 0.0106 0.0060 'International Tables Vol C Tables 4.2.6.8 and 6.1.1.4'
P P 0.1023 0.0942 'International Tables Vol C Tables 4.2.6.8 and 6.1.1.4'
Mn Mn 0.3368 0.7283 'International Tables Vol C Tables 4.2.6.8 and 6.1.1.4'
Br Br -0.2901 2.4595 'International Tables Vol C Tables 4.2.6.8 and 6.1.1.4'

loop_
_geom_angle_atom_site_label_1
_geom_angle_atom_site_label_2
_geom_angle_atom_site_label_3
_geom_angle
_geom_angle_site_symmetry_1
_geom_angle_site_symmetry_3
O1 Mn1 O2 97.8(2) . 1_655
O1 Mn1 Br2 115.5(2) . .
O2 Mn1 Br2 106.52(18) 1_655 .
O1 Mn1 Br1 114.2(2) . .
O2 Mn1 Br1 105.15(15) 1_655 .
Br2 Mn1 Br1 115.19(5) . .
O2 P2 C24 113.0(3) . .
O2 P2 C6 110.2(4) . .
C24 P2 C6 109.0(4) . .
O2 P2 C5 111.0(3) . .
C24 P2 C5 105.2(3) . .
C6 P2 C5 108.3(3) . .
O1 P1 C12 113.3(4) . .
O1 P1 C18 111.3(4) . .
C12 P1 C18 108.4(4) . .
O1 P1 C1 108.1(3) . .
C12 P1 C1 109.7(4) . .
C18 P1 C1 105.7(4) . .
C5 N1 C1 118.0(5) . .
P2 O2 Mn1 149.3(3) . 1_455
N1 C5 C4 122.6(5) . .
N1 C5 P2 115.9(4) . .
C4 C5 P2 121.5(5) . .
P1 O1 Mn1 171.5(4) . .
N1 C1 C2 121.7(6) . .
N1 C1 P1 115.8(5) . .
C2 C1 P1 122.4(5) . .
C3 C4 C5 118.5(7) . .
C3 C4 H4A 120.8 . .
C5 C4 H4A 120.8 . .
C3 C2 C1 120.0(6) . .
C3 C2 H2A 120.0 . .
C1 C2 H2A 120.0 . .
C13 C12 C17 117.2(11) . .
C13 C12 P1 118.4(10) . .
C17 C12 P1 124.3(6) . .
C10 C9 C8 119.9(15) . .
C10 C9 H9A 120.0 . .
C8 C9 H9A 120.0 . .
C9 C10 C11 123.7(17) . .
C9 C10 H10A 118.2 . .
C11 C10 H10A 118.2 . .
C14 C15 C16 119.2(16) . .
C14 C15 H15A 120.4 . .
C16 C15 H15A 120.4 . .
C29 C24 C25 114.8(10) . .
C29 C24 P2 124.8(9) . .
C25 C24 P2 120.0(7) . .
C7 C6 C11 119.7(9) . .
C7 C6 P2 123.0(7) . .
C11 C6 P2 117.2(8) . .
C21 C22 C23 120.7(12) . .
C21 C22 H22A 119.6 . .
C23 C22 H22A 119.6 . .
C12 C13 C14 119.9(15) . .
C12 C13 H13A 120.1 . .
C14 C13 H13A 120.1 . .
C22 C21 C20 115.6(13) . .
C22 C21 H21A 122.2 . .
C20 C21 H21A 122.2 . .
C6 C7 C8 117.8(14) . .
C6 C7 H7A 121.1 . .
C8 C7 H7A 121.1 . .
C27 C28 C29 118.9(17) . .
C27 C28 H28A 120.5 . .
C29 C28 H28A 120.5 . .
C26 C25 C24 123.2(11) . .
C26 C25 H25A 118.4 . .
C24 C25 H25A 118.4 . .
C15 C16 C17 121.2(14) . .
C15 C16 H16A 119.4 . .
C17 C16 H16A 119.4 . .
C10 C11 C6 118.1(13) . .
C10 C11 H11A 121.0 . .
C6 C11 H11A 121.0 . .
C18 C19 C20 121.6(12) . .
C18 C19 H19A 119.2 . .
C20 C19 H19A 119.2 . .
C2 C3 C4 119.2(6) . .
C2 C3 H3A 120.4 . .
C4 C3 H3A 120.4 . .
C15 C14 C13 123.1(15) . .
C15 C14 H14A 118.5 . .
C13 C14 H14A 118.5 . .
C16 C17 C12 119.4(10) . .
C16 C17 H17A 120.3 . .
C12 C17 H17A 120.3 . .
C18 C23 C22 124.8(11) . .
C18 C23 H23A 117.6 . .
C22 C23 H23A 117.6 . .
C9 C8 C7 120.4(18) . .
C9 C8 H8A 119.8 . .
C7 C8 H8A 119.8 . .
C19 C18 C23 113.5(10) . .
C19 C18 P1 125.0(8) . .
C23 C18 P1 121.3(7) . .
C21 C20 C19 122.0(13) . .
C21 C20 H20A 119.0 . .
C19 C20 H20A 119.0 . .
C27 C26 C25 120.3(14) . .
C27 C26 H26A 119.8 . .
C25 C26 H26A 119.8 . .
C26 C27 C28 119.5(13) . .
C26 C27 H27A 120.2 . .
C28 C27 H27A 120.2 . .
C24 C29 C28 121.8(16) . .
C24 C29 H29A 119.1 . .
C28 C29 H29A 119.1 . .

loop_
_geom_bond_atom_site_label_1
_geom_bond_atom_site_label_2
_geom_bond_distance
_geom_bond_site_symmetry_2
Br1 Mn1 2.4647(13) .
Br2 Mn1 2.4606(14) .
Mn1 O1 2.008(5) .
Mn1 O2 2.062(5) 1_655
P2 O2 1.490(5) .
P2 C24 1.765(8) .
P2 C6 1.784(7) .
P2 C5 1.809(6) .
P1 O1 1.497(5) .
P1 C12 1.785(10) .
P1 C18 1.775(9) .
P1 C1 1.807(7) .
N1 C5 1.335(8) .
N1 C1 1.349(7) .
C5 C4 1.391(9) .
C1 C2 1.389(9) .
C4 C3 1.387(10) .
C4 H4A 0.9300 .
C2 C3 1.348(10) .
C2 H2A 0.9300 .
C12 C13 1.362(14) .
C12 C17 1.381(12) .
C9 C10 1.25(2) .
C9 C8 1.35(3) .
C9 H9A 0.9300 .
C10 C11 1.388(18) .
C10 H10A 0.9300 .
C15 C14 1.29(3) .
C15 C16 1.332(19) .
C15 H15A 0.9300 .
C24 C29 1.334(14) .
C24 C25 1.381(13) .
C6 C7 1.340(14) .
C6 C11 1.387(13) .
C22 C21 1.333(9) .
C22 C23 1.359(9) .
C22 H22A 0.9300 .
C13 C14 1.37(2) .
C13 H13A 0.9300 .
C21 C20 1.357(9) .
C21 H21A 0.9300 .
C7 C8 1.432(17) .
C7 H7A 0.9300 .
C28 C27 1.37(3) .
C28 C29 1.41(2) .
C28 H28A 0.9300 .
C25 C26 1.373(14) .
C25 H25A 0.9300 .
C16 C17 1.381(14) .
C16 H16A 0.9300 .
C11 H11A 0.9300 .
C19 C18 1.344(8) .
C19 C20 1.370(9) .
C19 H19A 0.9300 .
C3 H3A 0.9300 .
C14 H14A 0.9300 .
C17 H17A 0.9300 .
C23 C18 1.354(8) .
C23 H23A 0.9300 .
C8 H8A 0.9300 .
C20 H20A 0.9300 .
C26 C27 1.278(18) .
C26 H26A 0.9300 .
C27 H27A 0.9300 .
C29 H29A 0.9300 .
